data_1561387
loop_
_publ_author_name
'Stegemann, Frank'
'Benndorf, Christopher'
'Touzani, Rachid St.'
'Fokwa, Boniface P.T.'
'Janka, Oliver'

_publ_section_title
;
 Experimental and theoretical investigations of the polar intermetallics
 SrPt3Al2 and Sr2Pd2Al
;
_journal_name_full 'Journal of Solid State Chemistry'
_journal_page_first 143
_journal_page_last 150
_journal_paper_doi 10.1016/j.jssc.2016.07.019
_journal_volume 242
_journal_year 2016
_chemical_absolute_configuration .
_chemical_formula_sum 'Al2 Pt3 Sr'
_chemical_formula_weight 726.8
_space_group_IT_number 191
_space_group_name_Hall '-P 6 2'
_space_group_name_H-M_alt 'P 6/m m m'
_symmetry_cell_setting hexagonal
_symmetry_Int_Tables_number 191
_symmetry_space_group_name_Hall '-P 6 2'
_symmetry_space_group_name_H-M 'P 6/m m m'
_cell_angle_alpha 90
_cell_angle_beta 90
_cell_angle_gamma 120
_cell_formula_units_Z 1
_cell_length_a 5.6629(3)
_cell_length_b 5.6629(3)
_cell_length_c 3.8939(3)
_cell_measurement_temperature 293
_cell_volume 108.142(12)
_diffrn_ambient_temperature 293
_diffrn_measured_fraction_theta_full 1
_diffrn_measured_fraction_theta_max 1
_diffrn_measurement_device 'four-circle diffractometer'
_diffrn_measurement_device_type 'IPDS Stoe'
_diffrn_measurement_method '??integration method??'
_diffrn_radiation_monochromator graphite
_diffrn_radiation_probe x-ray
_diffrn_radiation_source 'X-ray tube'
_diffrn_radiation_type 'Mo K\a'
_diffrn_radiation_wavelength 0.71073
_diffrn_reflns_av_R_equivalents 0.0432
_diffrn_reflns_av_unetI/netI 0.0043
_diffrn_reflns_limit_h_max 8
_diffrn_reflns_limit_h_min -9
_diffrn_reflns_limit_k_max 9
_diffrn_reflns_limit_k_min -8
_diffrn_reflns_limit_l_max 6
_diffrn_reflns_limit_l_min -6
_diffrn_reflns_number 3238
_diffrn_reflns_theta_full 34.59
_diffrn_reflns_theta_max 34.59
_diffrn_reflns_theta_min 4.16
_exptl_absorpt_coefficient_mu 109.17
_exptl_absorpt_correction_T_max 0.5358
_exptl_absorpt_correction_T_min 0.2751
_exptl_absorpt_correction_type gaussian
_exptl_absorpt_process_details Jana2006
_exptl_crystal_colour silver
_exptl_crystal_density_diffrn 11.1605
_exptl_crystal_description block
_exptl_crystal_F_000 298
_exptl_crystal_size_max 0.015
_exptl_crystal_size_mid 0.010
_exptl_crystal_size_min 0.010
_refine_diff_density_max 1.45
_refine_diff_density_min -2.89
_refine_ls_extinction_coef 2070(80)
_refine_ls_extinction_method 'B-C type 1 Lorentzian isotropic (Becker & Coppens, 1974)'
_refine_ls_goodness_of_fit_gt 1.36
_refine_ls_goodness_of_fit_ref 1.36
_refine_ls_number_constraints 0
_refine_ls_number_parameters 9
_refine_ls_number_reflns 121
_refine_ls_number_restraints 0
_refine_ls_R_factor_all 0.0085
_refine_ls_R_factor_gt 0.0085
_refine_ls_shift/su_max 0.0000
_refine_ls_shift/su_mean 0.0000
_refine_ls_structure_factor_coef Fsqd
_refine_ls_weighting_details w=1/(\s^2^(I)+0.000144I^2^)
_refine_ls_weighting_scheme sigma
_refine_ls_wR_factor_gt 0.0202
_refine_ls_wR_factor_ref 0.0202
_reflns_number_gt 121
_reflns_number_total 121
_reflns_threshold_expression I>3\s(I)
_cod_data_source_file JSSC-2016-242-143.cif
_cod_data_source_block II
_cod_depositor_comments
;
The following automatic conversions were performed:

data item '_diffrn_radiation_probe' value 'X-ray' was changed to
'x-ray' in accordance with the built-in table derived from the CIF
Core dictionary named 'cif_core.dic' version 2.4.5 last updated on
2014-11-21.

data item '_exptl_absorpt_correction_type' value 'Gaussian' was
changed to 'gaussian' in accordance with the built-in table derived
from the CIF Core dictionary named 'cif_core.dic' version 2.4.5 last
updated on 2014-11-21.

Automatic conversion script
Id: cif_fix_values 8369 2020-08-20 11:38:08Z andrius 
;
_cod_original_sg_symbol_Hall '-P 6;-2'
_cod_original_formula_sum 'Al2 Pt3 Sr1'
_cod_database_code 1561387

loop_
_space_group_symop_id
_space_group_symop_operation_xyz
1 x,y,z
2 -y,x-y,z
3 -x+y,-x,z
4 -x,-y,z
5 y,-x+y,z
6 x-y,x,z
7 y,x,-z
8 x-y,-y,-z
9 -x,-x+y,-z
10 -y,-x,-z
11 -x+y,y,-z
12 x,x-y,-z
13 -x,-y,-z
14 y,-x+y,-z
15 x-y,x,-z
16 x,y,-z
17 -y,x-y,-z
18 -x+y,-x,-z
19 -y,-x,z
20 -x+y,y,z
21 x,x-y,z
22 y,x,z
23 x-y,-y,z
24 -x,-x+y,z

loop_
_atom_site_label
_atom_site_type_symbol
_atom_site_fract_x
_atom_site_fract_y
_atom_site_fract_z
_atom_site_adp_type
_atom_site_U_iso_or_equiv
_atom_site_site_symmetry_multiplicity
_atom_site_occupancy
_atom_site_calc_flag
_atom_site_refinement_flags
_atom_site_disorder_assembly
_atom_site_disorder_group
Sr Sr 0 0 0 Uani 0.0079(2) 1 1 d . . .
Pt Pt 0.5 0 0.5 Uani 0.00390(8) 3 1 d . . .
Al Al 0.666667 0.333333 0 Uani 0.0058(5) 2 1 d . . .

loop_
_atom_site_aniso_label
_atom_site_aniso_type_symbol
_atom_site_aniso_U_11
_atom_site_aniso_U_22
_atom_site_aniso_U_33
_atom_site_aniso_U_12
_atom_site_aniso_U_13
_atom_site_aniso_U_23
Sr Sr 0.0055(2) 0.0055(2) 0.0127(4) 0.00277(12) 0 0
Pt Pt 0.00392(11) 0.00183(11) 0.00526(11) 0.00092(5) 0 0
Al Al 0.0071(6) 0.0071(6) 0.0033(7) 0.0036(3) 0 0

loop_
_atom_type_symbol
_atom_type_scat_dispersion_real
_atom_type_scat_dispersion_imag
_atom_type_scat_source
Al 0.0645 0.0514 'International Tables Vol C tables 4.2.6.8 and 6.1.1.1'
Pt -1.7033 8.3905 'International Tables Vol C tables 4.2.6.8 and 6.1.1.1'
Sr -1.5307 3.2498 'International Tables Vol C tables 4.2.6.8 and 6.1.1.1'

loop_
_exptl_crystal_face_index_h
_exptl_crystal_face_index_k
_exptl_crystal_face_index_l
_exptl_crystal_face_perp_dist
-5 -30 -7 0.0058
-30 5 -1 0.0049
-7 30 3 0.0056
30 -6 5 0.0043
17 -30 -1 0.0047
-15 13 -1 0.0031
10 -4 -1 0.0043
19 -13 -30 0.0068
2 -15 30 0.0082
-30 17 12 0.0045
-11 30 22 0.0072
15 -12 2 0.0035
-4 -30 5 0.0075

loop_
_geom_bond_atom_site_label_1
_geom_bond_atom_site_label_2
_geom_bond_site_symmetry_1
_geom_bond_site_symmetry_2
_geom_bond_distance
Pt1 Pt1 . 1_554 3.8939(6)
Pt1 Pt1 . 1_556 3.8939(6)
Pt1 Pt1 . 2_545 2.8314(5)
Pt1 Pt1 . 2_655 2.8314(5)
Pt1 Pt1 . 3_655 2.8314(3)
Pt1 Pt1 . 3_665 2.8314(3)
Pt1 Sr1 . 1_554 3.4362(3)
Pt1 Sr1 . . 3.4362(3)
Pt1 Sr1 . 1_654 3.4362(3)
Pt1 Sr1 . 1_655 3.4362(3)
Pt1 Al1 . 1_554 2.5422(3)
Pt1 Al1 . . 2.5422(3)
Pt1 Al1 . 4_654 2.5422(3)
Pt1 Al1 . 4_655 2.5422(3)
Sr1 Sr1 . 1_554 3.8939(6)
Sr1 Sr1 . 1_556 3.8939(6)
Sr1 Al1 . 1_445 3.2695(5)
Sr1 Al1 . 1_455 3.26947(17)
Sr1 Al1 . . 3.2695(5)
Sr1 Al1 . 4_555 3.2695(5)
Sr1 Al1 . 4_655 3.26947(17)
Sr1 Al1 . 4_665 3.2695(5)
Al1 Al1 . 1_554 3.8939(6)
Al1 Al1 . 1_556 3.8939(6)
Al1 Al1 . 4_655 3.2695(5)
Al1 Al1 . 4_665 3.26948(17)
Al1 Al1 . 4_765 3.2695(5)
